data_4083859
loop_
_publ_author_name
'Lansing, James C.'
'Camara, James M.'
'Gray, Danielle E.'
'Rauchfuss, Thomas B.'

_publ_contact_author
; 
Thomas B. Rauchfuss 
University of Illinois 
School of Chemical Sciences, Box 59-1 
505 South Mathews Avenue 
Urbana, Illinois  61801 
USA 
;
_publ_section_title
;
 Hydrogen Production Catalyzed by Bidirectional, Biomimetic Models of the
 [FeFe]-Hydrogenase Active Site.
;
_journal_issue 20
_journal_name_full Organometallics
_journal_page_first 5897
_journal_page_last 5906
_journal_paper_doi 10.1021/om5004013
_journal_volume 33
_journal_year 2014
_chemical_formula_moiety 'C23 H37 Fe P '
_chemical_formula_sum 'C23 H37 Fe P'
_chemical_formula_weight 400.35
_chemical_name_systematic
; 
? 
;
_space_group_IT_number 14
_symmetry_cell_setting monoclinic
_symmetry_space_group_name_Hall '-P 2yn'
_symmetry_space_group_name_H-M 'P 1 21/n 1'
_atom_sites_solution_hydrogens geom
_atom_sites_solution_primary direct
_atom_sites_solution_secondary difmap
_audit_creation_method SHELXL-97
_audit_update_record
; 
? 
;
_cell_angle_alpha 90.00
_cell_angle_beta 95.787(2)
_cell_angle_gamma 90.00
_cell_formula_units_Z 4
_cell_length_a 7.5978(14)
_cell_length_b 8.8085(16)
_cell_length_c 33.134(6)
_cell_measurement_reflns_used 9785
_cell_measurement_temperature 193(2)
_cell_measurement_theta_max 25.05
_cell_measurement_theta_min 2.39
_cell_volume 2206.2(7)
_computing_cell_refinement 'SAINT V7.68A (Bruker, 2005)'
_computing_data_collection 'APEX2 V2010.11-3 (Bruker, 2010)'
_computing_data_reduction
; 
SAINT V7.68A, XPREP V2005/2, SADABS V2007/4, 
(Bruker, 2005 & 2007) 
;
_computing_molecular_graphics
; 
SHELXTL V6.12 (Bruker, 2005), CrystalMaker v2.1.3 (CrystalMaker, 1994) 
;
_computing_publication_material 'XCIF V6.12 (Bruker, 2005)'
_computing_structure_refinement 'SHELXTL V6.12 (Bruker, 2005)'
_computing_structure_solution 'SHELXTL V6.12 (Bruker, 2005)'
_diffrn_ambient_temperature 193(2)
_diffrn_measured_fraction_theta_full 0.999
_diffrn_measured_fraction_theta_max 0.999
_diffrn_measurement_device 'Siemens Platform/ApexII CCD'
_diffrn_measurement_method 'profile data from \w scans'
_diffrn_radiation_monochromator graphite
_diffrn_radiation_source 'normal-focus sealed tube'
_diffrn_radiation_type MoK\a
_diffrn_radiation_wavelength 0.71073
_diffrn_radiation_wavelength_id bm12tas
_diffrn_reflns_av_R_equivalents 0.0339
_diffrn_reflns_av_sigmaI/netI 0.0193
_diffrn_reflns_limit_h_max 9
_diffrn_reflns_limit_h_min -9
_diffrn_reflns_limit_k_max 10
_diffrn_reflns_limit_k_min -10
_diffrn_reflns_limit_l_max 39
_diffrn_reflns_limit_l_min -39
_diffrn_reflns_number 31273
_diffrn_reflns_theta_full 25.39
_diffrn_reflns_theta_max 25.39
_diffrn_reflns_theta_min 1.24
_exptl_absorpt_coefficient_mu 0.759
_exptl_absorpt_correction_T_max 0.9620
_exptl_absorpt_correction_T_min 0.7733
_exptl_absorpt_correction_type integration
_exptl_absorpt_process_details 'SHELXTL/XPREP V2005/2 (Bruker, 2005)'
_exptl_crystal_colour yellow
_exptl_crystal_density_diffrn 1.205
_exptl_crystal_density_method 'not measured'
_exptl_crystal_description plate
_exptl_crystal_F_000 864
_exptl_crystal_id bm12tas
_exptl_crystal_preparation
; 
The data crystal was mounted using oil (Parantone-N, Exxon) to a 
0.3 mm cryo-loop (Hampton Research) with the (3 1 0) scattering 
planes roughly normal to the spindle axis. 
;
_exptl_crystal_size_max 0.392
_exptl_crystal_size_mid 0.381
_exptl_crystal_size_min 0.096
_refine_diff_density_max 0.743
_refine_diff_density_min -0.243
_refine_diff_density_rms 0.048
_refine_ls_extinction_method none
_refine_ls_goodness_of_fit_ref 1.031
_refine_ls_hydrogen_treatment noref
_refine_ls_matrix_type full
_refine_ls_number_parameters 247
_refine_ls_number_reflns 4049
_refine_ls_number_restraints 19
_refine_ls_restrained_S_all 1.032
_refine_ls_R_factor_all 0.0367
_refine_ls_R_factor_gt 0.0308
_refine_ls_shift/su_max 0.001
_refine_ls_shift/su_mean 0.000
_refine_ls_structure_factor_coef Fsqd
_refine_ls_weighting_details 'calc w=1/[\s^2^(Fo^2^)+(0.0452P)^2^+1.2560P] where P=(Fo^2^+2Fc^2^)/3'
_refine_ls_weighting_scheme calc
_refine_ls_wR_factor_gt 0.0818
_refine_ls_wR_factor_ref 0.0859
_reflns_number_gt 3547
_reflns_number_total 4049
_reflns_threshold_expression >2sigma(I)
_cod_data_source_file om5004013_si_002.cif
_cod_data_source_block Fc#PEt2
_cod_depositor_comments
;
The following automatic conversions were performed:

'_symmetry_cell_setting' value 'Monoclinic' changed to 'monoclinic'
according to
/usr/data/users/saulius/crontab/automatic-downloads/rss-feeds/ACS/lib/dictionaries/cif_core.dic
dictionary named 'cif_core.dic' version 2.4.2 from 2011-04-26.

Automatic conversion script
Id: cif_fix_values 2281 2013-09-26 08:29:07Z andrius 

 Adding full bibliography for 4083859--4083862.cif.
;
_cod_original_sg_symbol_Hall '-P 2yn '
_cod_original_sg_symbol_H-M 'P2(1)/n  '
_cod_database_code 4083859

loop_
_symmetry_equiv_pos_as_xyz
'x, y, z'
'-x+1/2, y+1/2, -z+1/2'
'-x, -y, -z'
'x-1/2, -y-1/2, z-1/2'

loop_
_atom_site_label
_atom_site_type_symbol
_atom_site_fract_x
_atom_site_fract_y
_atom_site_fract_z
_atom_site_U_iso_or_equiv
_atom_site_adp_type
_atom_site_occupancy
_atom_site_symmetry_multiplicity
_atom_site_calc_flag
_atom_site_refinement_flags
_atom_site_disorder_assembly
_atom_site_disorder_group
Fe1 Fe 0.80567(3) 0.32246(3) 0.089096(7) 0.02337(10) Uani 1 1 d . . .
C1 C 0.9643(2) 0.2052(2) 0.13240(6) 0.0271(4) Uani 1 1 d . . .
C2 C 0.9911(2) 0.1520(2) 0.09255(6) 0.0276(4) Uani 1 1 d . . .
C3 C 1.0492(2) 0.2780(2) 0.07008(6) 0.0300(4) Uani 1 1 d . . .
C4 C 1.0578(2) 0.4077(2) 0.09566(6) 0.0313(4) Uani 1 1 d . . .
C5 C 1.0053(2) 0.3642(2) 0.13422(6) 0.0294(4) Uani 1 1 d . . .
C6 C 0.9139(3) 0.1121(3) 0.16744(6) 0.0353(5) Uani 1 1 d . . .
H6A H 0.8618 0.0146 0.1573 0.042 Uiso 1 1 calc R . .
H6B H 0.8237 0.1670 0.1813 0.042 Uiso 1 1 calc R . .
C7 C 0.9677(3) -0.0080(2) 0.07720(7) 0.0408(5) Uani 1 1 d . . .
H7A H 1.0821 -0.0603 0.0802 0.061 Uiso 1 1 calc R . .
H7B H 0.9211 -0.0064 0.0485 0.061 Uiso 1 1 calc R . .
H7C H 0.8845 -0.0617 0.0929 0.061 Uiso 1 1 calc R . .
C8 C 1.1004(3) 0.2736(3) 0.02745(7) 0.0468(6) Uani 1 1 d . . .
H8A H 1.2288 0.2611 0.0281 0.070 Uiso 1 1 calc R . .
H8B H 1.0648 0.3687 0.0136 0.070 Uiso 1 1 calc R . .
H8C H 1.0409 0.1882 0.0129 0.070 Uiso 1 1 calc R . .
C9 C 1.1195(3) 0.5640(3) 0.08456(8) 0.0489(6) Uani 1 1 d . . .
H9A H 1.2491 0.5666 0.0871 0.073 Uiso 1 1 calc R . .
H9B H 1.0755 0.6394 0.1028 0.073 Uiso 1 1 calc R . .
H9C H 1.0739 0.5874 0.0565 0.073 Uiso 1 1 calc R . .
C10 C 1.0020(3) 0.4643(3) 0.17082(7) 0.0451(6) Uani 1 1 d . . .
H10A H 1.1163 0.4584 0.1873 0.068 Uiso 1 1 calc R . .
H10B H 0.9080 0.4305 0.1869 0.068 Uiso 1 1 calc R . .
H10C H 0.9796 0.5695 0.1621 0.068 Uiso 1 1 calc R . .
C11 C 0.6479(3) 0.4496(2) 0.04826(6) 0.0329(5) Uani 1 1 d . . .
H11A H 0.6906 0.5204 0.0278 0.040 Uiso 1 1 calc R . .
C12 C 0.6162(3) 0.4893(2) 0.08865(6) 0.0337(5) Uani 1 1 d . . .
C13 C 0.5576(2) 0.3552(2) 0.10758(6) 0.0310(4) Uani 1 1 d . . .
C14 C 0.5550(2) 0.2338(2) 0.07895(6) 0.0282(4) Uani 1 1 d . . .
C15 C 0.6107(2) 0.2927(2) 0.04203(6) 0.0298(4) Uani 1 1 d . . .
C16 C 0.6342(3) 0.6457(3) 0.10672(9) 0.0548(7) Uani 1 1 d . . .
H16A H 0.5220 0.7003 0.1012 0.082 Uiso 1 1 calc R . .
H16B H 0.7277 0.7010 0.0946 0.082 Uiso 1 1 calc R . .
H16C H 0.6646 0.6378 0.1361 0.082 Uiso 1 1 calc R . .
C17 C 0.4999(3) 0.3444(3) 0.14956(7) 0.0478(6) Uani 1 1 d . . .
H17A H 0.3722 0.3625 0.1484 0.072 Uiso 1 1 calc R . .
H17B H 0.5628 0.4208 0.1670 0.072 Uiso 1 1 calc R . .
H17C H 0.5271 0.2430 0.1606 0.072 Uiso 1 1 calc R . .
C18 C 0.4967(3) 0.0735(3) 0.08592(7) 0.0425(5) Uani 1 1 d . . .
H18A H 0.3676 0.0670 0.0809 0.064 Uiso 1 1 calc R . .
H18B H 0.5338 0.0440 0.1140 0.064 Uiso 1 1 calc R . .
H18C H 0.5508 0.0050 0.0674 0.064 Uiso 1 1 calc R . .
C19 C 0.6191(3) 0.2077(3) 0.00299(7) 0.0453(6) Uani 1 1 d . . .
H19A H 0.5004 0.2017 -0.0115 0.068 Uiso 1 1 calc R . .
H19B H 0.6640 0.1050 0.0089 0.068 Uiso 1 1 calc R . .
H19C H 0.6982 0.2609 -0.0138 0.068 Uiso 1 1 calc R . .
P1 P 1.11145(8) 0.07393(7) 0.204155(17) 0.03943(15) Uani 1 1 d . A .
C20 C 1.2198(3) -0.0731(3) 0.17632(7) 0.0536(7) Uani 1 1 d D . .
H20A H 1.1442 -0.1648 0.1733 0.064 Uiso 0.67(4) 1 calc PR A 1
H20B H 1.2391 -0.0358 0.1489 0.064 Uiso 0.67(4) 1 calc PR A 1
H20C H 1.2695 -0.0235 0.1543 0.064 Uiso 0.33(4) 1 d PR A 2
H20D H 1.1290 -0.1396 0.1646 0.064 Uiso 0.33(4) 1 d PR A 2
C21 C 1.3999(12) -0.112(2) 0.2005(4) 0.068(2) Uani 0.67(4) 1 d PDU A 1
H21A H 1.4646 -0.1841 0.1849 0.102 Uiso 0.67(4) 1 calc PR A 1
H21B H 1.3790 -0.1584 0.2265 0.102 Uiso 0.67(4) 1 calc PR A 1
H21C H 1.4698 -0.0195 0.2054 0.102 Uiso 0.67(4) 1 calc PR A 1
C21B C 1.372(3) -0.164(3) 0.1995(7) 0.065(4) Uani 0.33(4) 1 d PDU A 2
H21D H 1.4088 -0.2456 0.1820 0.098 Uiso 0.33(4) 1 calc PR A 2
H21E H 1.3304 -0.2084 0.2240 0.098 Uiso 0.33(4) 1 calc PR A 2
H21F H 1.4718 -0.0965 0.2071 0.098 Uiso 0.33(4) 1 calc PR A 2
C22 C 1.0110(3) -0.0361(3) 0.24354(7) 0.0483(6) Uani 1 1 d . . .
H22A H 1.1075 -0.0653 0.2644 0.058 Uiso 1 1 calc R A .
H22B H 0.9320 0.0334 0.2567 0.058 Uiso 1 1 calc R . .
C23 C 0.9071(4) -0.1769(3) 0.23185(8) 0.0629(8) Uani 1 1 d . A .
H23A H 0.8531 -0.2156 0.2554 0.094 Uiso 1 1 calc R . .
H23B H 0.9862 -0.2542 0.2224 0.094 Uiso 1 1 calc R . .
H23C H 0.8142 -0.1530 0.2101 0.094 Uiso 1 1 calc R . .

loop_
_atom_site_aniso_label
_atom_site_aniso_U_11
_atom_site_aniso_U_22
_atom_site_aniso_U_33
_atom_site_aniso_U_23
_atom_site_aniso_U_13
_atom_site_aniso_U_12
Fe1 0.02411(15) 0.02416(16) 0.02181(16) 0.00157(10) 0.00212(10) -0.00193(10)
C1 0.0259(9) 0.0318(10) 0.0234(9) 0.0036(8) 0.0012(7) 0.0005(8)
C2 0.0271(9) 0.0275(10) 0.0281(10) 0.0005(8) 0.0017(8) 0.0021(8)
C3 0.0257(9) 0.0386(11) 0.0259(10) 0.0064(8) 0.0045(7) 0.0025(8)
C4 0.0240(9) 0.0320(11) 0.0369(11) 0.0069(9) -0.0017(8) -0.0039(8)
C5 0.0272(10) 0.0306(10) 0.0293(10) -0.0022(8) -0.0033(8) 0.0005(8)
C6 0.0338(11) 0.0425(12) 0.0299(11) 0.0097(9) 0.0050(8) 0.0010(9)
C7 0.0446(12) 0.0323(12) 0.0449(13) -0.0067(10) 0.0014(10) 0.0030(10)
C8 0.0404(12) 0.0704(17) 0.0315(12) 0.0116(11) 0.0127(10) 0.0098(11)
C9 0.0395(12) 0.0400(13) 0.0655(16) 0.0162(12) -0.0034(11) -0.0113(10)
C10 0.0462(13) 0.0465(13) 0.0404(13) -0.0132(11) -0.0070(10) 0.0044(11)
C11 0.0281(10) 0.0357(11) 0.0342(11) 0.0127(9) -0.0008(8) -0.0013(8)
C12 0.0274(10) 0.0290(11) 0.0438(12) -0.0019(9) -0.0014(8) 0.0027(8)
C13 0.0237(9) 0.0410(12) 0.0284(10) -0.0005(9) 0.0027(8) 0.0014(8)
C14 0.0235(9) 0.0313(10) 0.0292(10) 0.0024(8) 0.0004(7) -0.0039(8)
C15 0.0271(9) 0.0378(11) 0.0238(10) 0.0022(8) -0.0011(8) -0.0022(8)
C16 0.0428(13) 0.0364(13) 0.0834(19) -0.0140(13) -0.0024(13) 0.0042(10)
C17 0.0374(12) 0.0762(18) 0.0311(12) -0.0020(11) 0.0091(9) 0.0062(11)
C18 0.0362(12) 0.0384(12) 0.0522(14) 0.0077(10) 0.0007(10) -0.0108(9)
C19 0.0445(13) 0.0617(16) 0.0289(11) -0.0077(11) -0.0008(9) -0.0017(11)
P1 0.0413(3) 0.0465(3) 0.0300(3) 0.0103(2) 0.0011(2) -0.0003(3)
C20 0.0548(15) 0.0679(18) 0.0397(13) 0.0136(12) 0.0125(11) 0.0160(13)
C21 0.064(3) 0.076(6) 0.065(3) 0.021(4) 0.008(3) 0.029(3)
C21B 0.067(7) 0.064(8) 0.066(6) 0.013(6) 0.009(5) 0.031(6)
C22 0.0586(15) 0.0577(15) 0.0291(11) 0.0141(11) 0.0061(10) 0.0009(12)
C23 0.083(2) 0.0633(18) 0.0430(15) 0.0126(13) 0.0083(14) -0.0112(15)

loop_
_atom_type_symbol
_atom_type_description
_atom_type_scat_dispersion_real
_atom_type_scat_dispersion_imag
_atom_type_scat_source
C C 0.0033 0.0016 'International Tables Vol C Tables 4.2.6.8 and 6.1.1.4'
H H 0.0000 0.0000 'International Tables Vol C Tables 4.2.6.8 and 6.1.1.4'
P P 0.1023 0.0942 'International Tables Vol C Tables 4.2.6.8 and 6.1.1.4'
Fe Fe 0.3463 0.8444 'International Tables Vol C Tables 4.2.6.8 and 6.1.1.4'

loop_
_exptl_crystal_face_index_h
_exptl_crystal_face_index_k
_exptl_crystal_face_index_l
_exptl_crystal_face_perp_dist
0.00 0.00 -1.00 0.0480
0.00 0.00 1.00 0.0030
1.00 0.00 0.00 0.1480
-1.00 0.00 0.00 0.1890
0.00 1.00 0.00 0.1640
0.00 -1.00 0.00 0.1960
1.00 1.00 0.00 0.1600

loop_
_geom_angle_atom_site_label_1
_geom_angle_atom_site_label_2
_geom_angle_atom_site_label_3
_geom_angle
C11 Fe1 C4 110.40(8)
C11 Fe1 C3 112.79(8)
C4 Fe1 C3 40.52(8)
C11 Fe1 C5 136.35(8)
C4 Fe1 C5 40.77(8)
C3 Fe1 C5 68.58(8)
C11 Fe1 C12 40.69(8)
C4 Fe1 C12 112.65(8)
C3 Fe1 C12 141.85(8)
C5 Fe1 C12 110.03(8)
C11 Fe1 C14 68.18(8)
C4 Fe1 C14 176.55(8)
C3 Fe1 C14 136.66(8)
C5 Fe1 C14 142.37(8)
C12 Fe1 C14 68.51(8)
C11 Fe1 C1 176.68(8)
C4 Fe1 C1 68.53(8)
C3 Fe1 C1 68.61(8)
C5 Fe1 C1 40.87(8)
C12 Fe1 C1 136.43(8)
C14 Fe1 C1 113.06(8)
C11 Fe1 C15 40.51(8)
C4 Fe1 C15 136.18(8)
C3 Fe1 C15 110.23(8)
C5 Fe1 C15 176.36(8)
C12 Fe1 C15 68.62(8)
C14 Fe1 C15 40.76(7)
C1 Fe1 C15 142.35(8)
C11 Fe1 C2 142.08(8)
C4 Fe1 C2 68.48(8)
C3 Fe1 C2 40.79(8)
C5 Fe1 C2 68.78(8)
C12 Fe1 C2 176.89(8)
C14 Fe1 C2 110.54(8)
C1 Fe1 C2 40.86(8)
C15 Fe1 C2 112.75(8)
C11 Fe1 C13 68.14(8)
C4 Fe1 C13 142.28(8)
C3 Fe1 C13 176.95(8)
C5 Fe1 C13 112.93(8)
C12 Fe1 C13 40.65(8)
C14 Fe1 C13 40.60(8)
C1 Fe1 C13 110.63(8)
C15 Fe1 C13 68.44(8)
C2 Fe1 C13 136.78(8)
C2 C1 C5 107.88(16)
C2 C1 C6 127.12(18)
C5 C1 C6 124.89(18)
C2 C1 Fe1 69.49(11)
C5 C1 Fe1 69.43(10)
C6 C1 Fe1 129.53(14)
C3 C2 C1 107.78(17)
C3 C2 C7 125.72(18)
C1 C2 C7 126.48(18)
C3 C2 Fe1 69.51(11)
C1 C2 Fe1 69.65(11)
C7 C2 Fe1 127.53(14)
C4 C3 C2 108.15(17)
C4 C3 C8 125.5(2)
C2 C3 C8 126.3(2)
C4 C3 Fe1 69.63(11)
C2 C3 Fe1 69.69(11)
C8 C3 Fe1 128.34(14)
C3 C4 C5 108.53(17)
C3 C4 C9 125.7(2)
C5 C4 C9 125.7(2)
C3 C4 Fe1 69.85(11)
C5 C4 Fe1 69.76(11)
C9 C4 Fe1 128.13(14)
C4 C5 C1 107.67(17)
C4 C5 C10 126.40(19)
C1 C5 C10 125.87(19)
C4 C5 Fe1 69.47(11)
C1 C5 Fe1 69.70(10)
C10 C5 Fe1 128.46(14)
C1 C6 P1 110.59(14)
C1 C6 H6A 109.5
P1 C6 H6A 109.5
C1 C6 H6B 109.5
P1 C6 H6B 109.5
H6A C6 H6B 108.1
C2 C7 H7A 109.5
C2 C7 H7B 109.5
H7A C7 H7B 109.5
C2 C7 H7C 109.5
H7A C7 H7C 109.5
H7B C7 H7C 109.5
C3 C8 H8A 109.5
C3 C8 H8B 109.5
H8A C8 H8B 109.5
C3 C8 H8C 109.5
H8A C8 H8C 109.5
H8B C8 H8C 109.5
C4 C9 H9A 109.5
C4 C9 H9B 109.5
H9A C9 H9B 109.5
C4 C9 H9C 109.5
H9A C9 H9C 109.5
H9B C9 H9C 109.5
C5 C10 H10A 109.5
C5 C10 H10B 109.5
H10A C10 H10B 109.5
C5 C10 H10C 109.5
H10A C10 H10C 109.5
H10B C10 H10C 109.5
C15 C11 C12 108.97(17)
C15 C11 Fe1 70.06(11)
C12 C11 Fe1 69.96(11)
C15 C11 H11A 125.5
C12 C11 H11A 125.5
Fe1 C11 H11A 125.5
C11 C12 C13 107.35(18)
C11 C12 C16 125.6(2)
C13 C12 C16 127.0(2)
C11 C12 Fe1 69.36(11)
C13 C12 Fe1 69.83(11)
C16 C12 Fe1 128.09(15)
C14 C13 C12 108.12(17)
C14 C13 C17 125.6(2)
C12 C13 C17 126.2(2)
C14 C13 Fe1 69.47(11)
C12 C13 Fe1 69.52(11)
C17 C13 Fe1 128.84(14)
C13 C14 C15 108.14(17)
C13 C14 C18 125.81(18)
C15 C14 C18 126.01(19)
C13 C14 Fe1 69.92(11)
C15 C14 Fe1 69.70(10)
C18 C14 Fe1 127.86(14)
C11 C15 C14 107.43(17)
C11 C15 C19 125.81(19)
C14 C15 C19 126.68(19)
C11 C15 Fe1 69.43(11)
C14 C15 Fe1 69.54(10)
C19 C15 Fe1 128.84(15)
C12 C16 H16A 109.5
C12 C16 H16B 109.5
H16A C16 H16B 109.5
C12 C16 H16C 109.5
H16A C16 H16C 109.5
H16B C16 H16C 109.5
C13 C17 H17A 109.5
C13 C17 H17B 109.5
H17A C17 H17B 109.5
C13 C17 H17C 109.5
H17A C17 H17C 109.5
H17B C17 H17C 109.5
C14 C18 H18A 109.5
C14 C18 H18B 109.5
H18A C18 H18B 109.5
C14 C18 H18C 109.5
H18A C18 H18C 109.5
H18B C18 H18C 109.5
C15 C19 H19A 109.5
C15 C19 H19B 109.5
H19A C19 H19B 109.5
C15 C19 H19C 109.5
H19A C19 H19C 109.5
H19B C19 H19C 109.5
C20 P1 C22 102.87(12)
C20 P1 C6 99.89(11)
C22 P1 C6 101.08(10)
C21B C20 P1 117.9(10)
C21 C20 P1 108.4(6)
C21B C20 H20A 91.3
C21 C20 H20A 110.0
P1 C20 H20A 110.0
C21B C20 H20B 117.1
C21 C20 H20B 110.0
P1 C20 H20B 110.0
H20A C20 H20B 108.4
C21B C20 H20C 106.4
C21 C20 H20C 95.8
P1 C20 H20C 107.0
C21 C20 H20D 129.4
P1 C20 H20D 107.1
H20C C20 H20D 107.0
C20 C21 H21A 109.5
C20 C21 H21B 109.5
C20 C21 H21C 109.5
C20 C21B H21D 109.5
C20 C21B H21E 109.5
H21D C21B H21E 109.5
C20 C21B H21F 109.5
H21D C21B H21F 109.5
H21E C21B H21F 109.5
C23 C22 P1 119.65(18)
C23 C22 H22A 107.4
P1 C22 H22A 107.4
C23 C22 H22B 107.4
P1 C22 H22B 107.4
H22A C22 H22B 106.9
C22 C23 H23A 109.5
C22 C23 H23B 109.5
H23A C23 H23B 109.5
C22 C23 H23C 109.5
H23A C23 H23C 109.5
H23B C23 H23C 109.5

loop_
_geom_bond_atom_site_label_1
_geom_bond_atom_site_label_2
_geom_bond_distance
Fe1 C11 2.0481(19)
Fe1 C4 2.0490(19)
Fe1 C3 2.0519(19)
Fe1 C5 2.0528(19)
Fe1 C12 2.056(2)
Fe1 C14 2.0542(18)
Fe1 C1 2.0564(19)
Fe1 C15 2.0564(19)
Fe1 C2 2.0543(19)
Fe1 C13 2.0602(19)
C1 C2 1.435(3)
C1 C5 1.435(3)
C1 C6 1.502(3)
C2 C3 1.431(3)
C2 C7 1.503(3)
C3 C4 1.420(3)
C3 C8 1.503(3)
C4 C5 1.429(3)
C4 C9 1.511(3)
C5 C10 1.502(3)
C6 P1 1.865(2)
C6 H6A 0.9900
C6 H6B 0.9900
C7 H7A 0.9800
C7 H7B 0.9800
C7 H7C 0.9800
C8 H8A 0.9800
C8 H8B 0.9800
C8 H8C 0.9800
C9 H9A 0.9800
C9 H9B 0.9800
C9 H9C 0.9800
C10 H10A 0.9800
C10 H10B 0.9800
C10 H10C 0.9800
C11 C15 1.421(3)
C11 C12 1.427(3)
C11 H11A 1.0000
C12 C13 1.430(3)
C12 C16 1.503(3)
C13 C14 1.428(3)
C13 C17 1.503(3)
C14 C15 1.432(3)
C14 C18 1.505(3)
C15 C19 1.501(3)
C16 H16A 0.9800
C16 H16B 0.9800
C16 H16C 0.9800
C17 H17A 0.9800
C17 H17B 0.9800
C17 H17C 0.9800
C18 H18A 0.9800
C18 H18B 0.9800
C18 H18C 0.9800
C19 H19A 0.9800
C19 H19B 0.9800
C19 H19C 0.9800
P1 C20 1.833(3)
P1 C22 1.851(2)
C20 C21B 1.544(8)
C20 C21 1.554(5)
C20 H20A 0.9900
C20 H20B 0.9900
C20 H20C 0.9608
C20 H20D 0.9569
C21 H21A 0.9800
C21 H21B 0.9800
C21 H21C 0.9800
C21B H21D 0.9800
C21B H21E 0.9800
C21B H21F 0.9800
C22 C23 1.500(4)
C22 H22A 0.9900
C22 H22B 0.9900
C23 H23A 0.9800
C23 H23B 0.9800
C23 H23C 0.9800
